data_1516525
loop_
_publ_author_name
'Kise, Naoki'
'Hamada, Yusuke'
'Sakurai, Toshihiko'

_publ_section_title
;
 Electroreductive Coupling of Optically Active \a,\b-Unsaturated Carbonyl
 Compounds with Diaryl Ketones: Asymmetric Synthesis of
 4,5,5-Trisubstituted \g-Butyrolactones.
;
_journal_issue 12
_journal_name_full 'Organic letters'
_journal_page_first 3348
_journal_page_last 3351
_journal_paper_doi 10.1021/ol5013789
_journal_volume 16
_journal_year 2014
_chemical_absolute_configuration rm
_chemical_formula_moiety 'C35 H34 N2 O3'
_chemical_formula_sum 'C35 H34 N2 O3'
_chemical_formula_weight 530.64
_chemical_melting_point 528.0(10)
_chemical_name_systematic
; 
(4R,5S)-1-((R)-3-(5-hydroxy-10,11-dihydro-5H-dibenzo[a,d][7]annulen-5-yl)-
3-phenylpropanoyl)-3,4-dimethyl-5-phenylimidazolidin-2-one 
;
_space_group_IT_number 19
_symmetry_cell_setting orthorhombic
_symmetry_space_group_name_Hall 'P 2ac 2ab'
_symmetry_space_group_name_H-M 'P 21 21 21'
_atom_sites_solution_hydrogens geom
_atom_sites_solution_primary direct
_atom_sites_solution_secondary difmap
_audit_creation_method SHELXL-97
_cell_angle_alpha 90.00
_cell_angle_beta 90.00
_cell_angle_gamma 90.00
_cell_formula_units_Z 4
_cell_length_a 8.284(5)
_cell_length_b 13.944(6)
_cell_length_c 23.978(13)
_cell_measurement_temperature 298(2)
_cell_volume 2770(3)
_computing_cell_refinement PROCESS-AUTO
_computing_data_collection PROCESS-AUTO
_computing_data_reduction PROCESS-AUTO
_computing_publication_material yadokari-XG
_computing_structure_refinement 'SHELXL-97 (Sheldrick, 1997)'
_computing_structure_solution 'SHELXS-97 (Sheldrick, 1990)'
_diffrn_ambient_temperature 298(2)
_diffrn_detector_area_resol_mean 10.00
_diffrn_measured_fraction_theta_full 0.990
_diffrn_measured_fraction_theta_max 0.990
_diffrn_measurement_device_type 'Rigaku RAXIS-RAPID'
_diffrn_measurement_method \w
_diffrn_radiation_monochromator graphite
_diffrn_radiation_source 'fine-focus sealed tube'
_diffrn_radiation_type MoK\a
_diffrn_radiation_wavelength 0.71075
_diffrn_reflns_av_R_equivalents 0.0898
_diffrn_reflns_av_sigmaI/netI 0.0594
_diffrn_reflns_limit_h_max 10
_diffrn_reflns_limit_h_min -10
_diffrn_reflns_limit_k_max 18
_diffrn_reflns_limit_k_min -16
_diffrn_reflns_limit_l_max 31
_diffrn_reflns_limit_l_min -31
_diffrn_reflns_number 26087
_diffrn_reflns_theta_full 27.48
_diffrn_reflns_theta_max 27.48
_diffrn_reflns_theta_min 2.98
_exptl_absorpt_coefficient_mu 0.081
_exptl_absorpt_correction_T_max 0.9920
_exptl_absorpt_correction_T_min 0.9607
_exptl_absorpt_correction_type multi-scan
_exptl_absorpt_process_details
;
    Higashi, T. (1995). Program for Absorption Correction.
    Rigaku Corporation, Tokyo, Japan.
;
_exptl_crystal_colour colorless
_exptl_crystal_density_diffrn 1.273
_exptl_crystal_density_method 'not measured'
_exptl_crystal_description block
_exptl_crystal_F_000 1128
_exptl_crystal_size_max 0.50
_exptl_crystal_size_mid 0.50
_exptl_crystal_size_min 0.10
_refine_diff_density_max 0.182
_refine_diff_density_min -0.250
_refine_diff_density_rms 0.053
_refine_ls_abs_structure_details 'Flack H D (1983), Acta Cryst. A39, 876-881'
_refine_ls_abs_structure_Flack 0.7(16)
_refine_ls_extinction_method none
_refine_ls_goodness_of_fit_ref 0.946
_refine_ls_hydrogen_treatment refall
_refine_ls_matrix_type full
_refine_ls_number_parameters 364
_refine_ls_number_reflns 6289
_refine_ls_number_restraints 0
_refine_ls_restrained_S_all 0.946
_refine_ls_R_factor_all 0.1001
_refine_ls_R_factor_gt 0.0619
_refine_ls_shift/su_max 0.000
_refine_ls_shift/su_mean 0.000
_refine_ls_structure_factor_coef Fsqd
_refine_ls_weighting_details 'calc w=1/[\s^2^(Fo^2^)+(0.1075P)^2^+0.0000P] where P=(Fo^2^+2Fc^2^)/3'
_refine_ls_weighting_scheme calc
_refine_ls_wR_factor_gt 0.1543
_refine_ls_wR_factor_ref 0.1788
_reflns_number_gt 3652
_reflns_number_total 6289
_reflns_threshold_expression >2sigma(I)
_cod_data_source_file ol5013789_si_005.cif
_cod_data_source_block (R)-5f
_cod_depositor_comments
;
The following automatic conversions were performed:

'_chemical_melting_point' value '527-529' was changed to '528.0(10)'
- the average value was taken and precision was estimated.

Automatic conversion script
Id: cif_fix_values 2281 2013-09-26 08:29:07Z andrius 

 Adding full bibliography for 1516523--1516526.cif.
;
_cod_database_code 1516525

loop_
_symmetry_equiv_pos_as_xyz
'x, y, z'
'-x+1/2, -y, z+1/2'
'x+1/2, -y+1/2, -z'
'-x, y+1/2, -z+1/2'

loop_
_atom_site_label
_atom_site_type_symbol
_atom_site_fract_x
_atom_site_fract_y
_atom_site_fract_z
_atom_site_U_iso_or_equiv
_atom_site_adp_type
_atom_site_occupancy
_atom_site_symmetry_multiplicity
_atom_site_calc_flag
_atom_site_refinement_flags
N1 N 0.2721(2) 0.02166(14) 0.14697(9) 0.0609(5) Uani 1 1 d .
C1 C 0.4291(4) 0.0590(2) 0.14527(14) 0.0762(8) Uani 1 1 d .
N2 N 0.5166(3) 0.00056(18) 0.11250(12) 0.0805(7) Uani 1 1 d .
C2 C 0.4359(3) -0.08730(19) 0.09836(12) 0.0688(7) Uani 1 1 d .
H1 H 0.4737 -0.1378 0.1236 0.083 Uiso 1 1 calc R
C3 C 0.2578(3) -0.06434(17) 0.11248(12) 0.0636(6) Uani 1 1 d .
H2 H 0.2138 -0.1165 0.1353 0.076 Uiso 1 1 calc R
C4 C 0.1440(3) 0.05055(17) 0.17835(11) 0.0602(6) Uani 1 1 d .
O1 O 0.0211(2) 0.00233(12) 0.17699(8) 0.0679(5) Uani 1 1 d .
C5 C 0.1536(3) 0.13890(19) 0.21371(12) 0.0665(7) Uani 1 1 d .
H3 H 0.2488 0.1755 0.2037 0.080 Uiso 1 1 calc R
H4 H 0.1628 0.1209 0.2527 0.080 Uiso 1 1 calc R
C6 C 0.0033(3) 0.20035(17) 0.20537(10) 0.0581(6) Uani 1 1 d .
H5 H -0.0882 0.1558 0.2051 0.070 Uiso 1 1 calc R
C7 C 0.0039(4) 0.24814(18) 0.14862(11) 0.0650(6) Uani 1 1 d .
C8 C 0.1404(5) 0.2874(2) 0.12511(15) 0.0875(9) Uani 1 1 d .
H6 H 0.2359 0.2886 0.1455 0.105 Uiso 1 1 calc R
C9 C 0.1382(7) 0.3254(3) 0.0715(2) 0.1152(15) Uani 1 1 d .
H7 H 0.2317 0.3510 0.0560 0.138 Uiso 1 1 calc R
C10 C -0.0028(10) 0.3249(3) 0.04164(19) 0.1260(17) Uani 1 1 d .
H8 H -0.0049 0.3506 0.0058 0.151 Uiso 1 1 calc R
C11 C -0.1374(7) 0.2878(3) 0.06365(18) 0.1129(13) Uani 1 1 d .
H9 H -0.2325 0.2876 0.0431 0.135 Uiso 1 1 calc R
C12 C -0.1355(5) 0.2499(2) 0.11685(14) 0.0851(9) Uani 1 1 d .
H10 H -0.2303 0.2248 0.1317 0.102 Uiso 1 1 calc R
C13 C -0.0280(3) 0.27170(16) 0.25579(12) 0.0583(6) Uani 1 1 d .
O2 O 0.0861(2) 0.34653(12) 0.24820(9) 0.0677(5) Uani 1 1 d .
H11 H 0.0623 0.3921 0.2682 0.102 Uiso 1 1 calc R
C14 C -0.1984(3) 0.31318(17) 0.24905(12) 0.0605(6) Uani 1 1 d .
C15 C -0.2127(4) 0.3958(2) 0.21761(13) 0.0733(8) Uani 1 1 d .
H12 H -0.1197 0.4245 0.2038 0.088 Uiso 1 1 calc R
C16 C -0.3598(5) 0.4370(2) 0.20610(16) 0.0949(11) Uani 1 1 d .
H13 H -0.3657 0.4923 0.1845 0.114 Uiso 1 1 calc R
C17 C -0.4981(4) 0.3957(3) 0.2268(2) 0.1042(13) Uani 1 1 d .
H14 H -0.5984 0.4234 0.2200 0.125 Uiso 1 1 calc R
C18 C -0.4863(4) 0.3143(3) 0.25711(18) 0.0928(11) Uani 1 1 d .
H15 H -0.5809 0.2866 0.2704 0.111 Uiso 1 1 calc R
C19 C -0.3408(3) 0.2698(2) 0.26950(13) 0.0719(8) Uani 1 1 d .
C20 C -0.3563(4) 0.1817(2) 0.30483(16) 0.0926(10) Uani 1 1 d .
H16 H -0.4575 0.1509 0.2951 0.111 Uiso 1 1 calc R
H17 H -0.3653 0.2023 0.3433 0.111 Uiso 1 1 calc R
C21 C -0.2254(5) 0.1064(2) 0.30209(15) 0.0903(10) Uani 1 1 d .
H18 H -0.2629 0.0488 0.3207 0.108 Uiso 1 1 calc R
H19 H -0.2051 0.0904 0.2634 0.108 Uiso 1 1 calc R
C22 C -0.0731(4) 0.1380(2) 0.32815(13) 0.0793(8) Uani 1 1 d .
C23 C -0.0057(7) 0.0841(3) 0.37240(17) 0.1088(14) Uani 1 1 d .
H20 H -0.0558 0.0278 0.3839 0.131 Uiso 1 1 calc R
C24 C 0.1360(7) 0.1147(5) 0.39917(17) 0.1234(16) Uani 1 1 d .
H21 H 0.1800 0.0781 0.4278 0.148 Uiso 1 1 calc R
C25 C 0.2074(6) 0.1957(4) 0.38377(17) 0.1067(12) Uani 1 1 d .
H22 H 0.2998 0.2168 0.4021 0.128 Uiso 1 1 calc R
C26 C 0.1440(4) 0.2476(3) 0.34091(13) 0.0819(8) Uani 1 1 d .
H23 H 0.1946 0.3047 0.3312 0.098 Uiso 1 1 calc R
C27 C 0.0092(3) 0.22046(19) 0.31110(12) 0.0662(7) Uani 1 1 d .
O3 O 0.4775(3) 0.12985(18) 0.16844(13) 0.1085(9) Uani 1 1 d .
C28 C 0.6913(4) 0.0075(3) 0.1106(2) 0.1225(16) Uani 1 1 d .
H24 H 0.7232 0.0416 0.0776 0.184 Uiso 1 1 calc R
H25 H 0.7371 -0.0557 0.1100 0.184 Uiso 1 1 calc R
H26 H 0.7291 0.0413 0.1430 0.184 Uiso 1 1 calc R
C29 C 0.4709(5) -0.1172(3) 0.03968(15) 0.1021(11) Uani 1 1 d .
H27 H 0.4509 -0.0643 0.0150 0.153 Uiso 1 1 calc R
H28 H 0.4025 -0.1700 0.0297 0.153 Uiso 1 1 calc R
H29 H 0.5819 -0.1363 0.0367 0.153 Uiso 1 1 calc R
C30 C 0.1492(3) -0.04913(18) 0.06263(12) 0.0649(7) Uani 1 1 d .
C31 C 0.0619(4) -0.1251(2) 0.04221(14) 0.0804(8) Uani 1 1 d .
H30 H 0.0684 -0.1846 0.0596 0.097 Uiso 1 1 calc R
C32 C -0.0363(4) -0.1136(3) -0.00436(17) 0.0981(11) Uani 1 1 d .
H31 H -0.0956 -0.1655 -0.0176 0.118 Uiso 1 1 calc R
C33 C -0.0465(5) -0.0276(3) -0.03076(17) 0.1029(11) Uani 1 1 d .
H32 H -0.1101 -0.0207 -0.0625 0.124 Uiso 1 1 calc R
C34 C 0.0379(5) 0.0488(3) -0.01007(17) 0.1016(11) Uani 1 1 d .
H33 H 0.0292 0.1084 -0.0272 0.122 Uiso 1 1 calc R
C35 C 0.1356(4) 0.0383(2) 0.03590(14) 0.0826(9) Uani 1 1 d .
H34 H 0.1933 0.0907 0.0492 0.099 Uiso 1 1 calc R

loop_
_atom_site_aniso_label
_atom_site_aniso_U_11
_atom_site_aniso_U_22
_atom_site_aniso_U_33
_atom_site_aniso_U_23
_atom_site_aniso_U_13
_atom_site_aniso_U_12
N1 0.0517(12) 0.0559(11) 0.0752(13) -0.0055(10) 0.0073(10) 0.0014(9)
C1 0.0542(16) 0.0708(17) 0.104(2) -0.0172(17) 0.0050(15) -0.0008(13)
N2 0.0498(12) 0.0787(15) 0.1130(18) -0.0172(14) 0.0144(13) 0.0002(11)
C2 0.0649(17) 0.0592(14) 0.0823(18) -0.0064(13) 0.0039(14) 0.0125(13)
C3 0.0606(15) 0.0531(13) 0.0771(16) -0.0063(12) 0.0071(14) 0.0034(11)
C4 0.0519(14) 0.0546(13) 0.0742(15) 0.0010(12) 0.0015(12) 0.0090(12)
O1 0.0526(10) 0.0605(10) 0.0905(12) 0.0008(9) 0.0086(9) 0.0002(8)
C5 0.0551(14) 0.0665(15) 0.0778(16) -0.0120(13) -0.0009(13) 0.0117(12)
C6 0.0485(13) 0.0546(12) 0.0712(15) -0.0043(11) -0.0004(11) 0.0055(11)
C7 0.0672(16) 0.0562(13) 0.0717(15) -0.0059(12) 0.0066(14) 0.0049(12)
C8 0.088(2) 0.0809(19) 0.094(2) -0.0003(17) 0.0222(18) -0.0089(18)
C9 0.144(4) 0.088(2) 0.114(3) 0.007(2) 0.053(3) -0.014(3)
C10 0.186(6) 0.090(3) 0.102(3) 0.016(2) 0.007(4) 0.020(3)
C11 0.133(4) 0.108(3) 0.098(3) 0.020(2) -0.018(3) 0.023(3)
C12 0.089(2) 0.0781(18) 0.089(2) 0.0041(17) -0.0125(18) 0.0116(16)
C13 0.0444(12) 0.0531(12) 0.0773(16) -0.0061(12) 0.0064(12) -0.0028(10)
O2 0.0457(9) 0.0606(10) 0.0968(14) -0.0111(10) 0.0091(9) -0.0068(8)
C14 0.0436(12) 0.0558(13) 0.0822(17) -0.0106(13) 0.0040(12) -0.0005(10)
C15 0.0620(16) 0.0596(15) 0.098(2) -0.0056(14) -0.0073(15) 0.0051(13)
C16 0.088(2) 0.0727(19) 0.124(3) -0.0089(19) -0.026(2) 0.0191(18)
C17 0.059(2) 0.098(3) 0.155(4) -0.022(3) -0.020(2) 0.0241(19)
C18 0.0448(15) 0.105(3) 0.128(3) -0.031(2) 0.0057(17) 0.0015(16)
C19 0.0483(14) 0.0716(17) 0.096(2) -0.0191(15) 0.0061(14) -0.0078(13)
C20 0.0638(18) 0.093(2) 0.121(3) 0.000(2) 0.0147(19) -0.0261(17)
C21 0.108(3) 0.0639(16) 0.099(2) 0.0024(16) 0.023(2) -0.0188(18)
C22 0.085(2) 0.0712(17) 0.0816(19) -0.0036(16) 0.0162(17) 0.0068(16)
C23 0.134(4) 0.097(2) 0.096(2) 0.024(2) 0.038(3) 0.034(3)
C24 0.112(4) 0.175(5) 0.084(2) 0.019(3) 0.002(2) 0.053(4)
C25 0.091(3) 0.146(3) 0.083(2) 0.002(2) -0.003(2) 0.025(3)
C26 0.0650(17) 0.103(2) 0.0776(18) -0.0129(17) 0.0000(15) 0.0175(17)
C27 0.0579(15) 0.0664(15) 0.0743(16) -0.0074(13) 0.0107(13) 0.0082(13)
O3 0.0599(12) 0.0971(15) 0.169(2) -0.0575(17) 0.0173(14) -0.0152(12)
C28 0.0527(18) 0.122(3) 0.193(4) -0.048(3) 0.024(2) -0.0012(19)
C29 0.084(2) 0.120(3) 0.102(2) -0.037(2) 0.015(2) 0.016(2)
C30 0.0546(14) 0.0619(14) 0.0781(16) -0.0043(13) 0.0048(13) -0.0013(12)
C31 0.0688(19) 0.0686(16) 0.104(2) -0.0179(16) 0.0031(18) -0.0052(14)
C32 0.078(2) 0.093(2) 0.123(3) -0.034(2) -0.015(2) 0.0003(18)
C33 0.081(2) 0.121(3) 0.106(3) -0.011(2) -0.022(2) 0.007(2)
C34 0.098(3) 0.096(2) 0.111(3) 0.009(2) -0.031(2) 0.007(2)
C35 0.082(2) 0.0703(17) 0.095(2) 0.0051(16) -0.0132(17) -0.0056(16)

loop_
_atom_type_symbol
_atom_type_description
_atom_type_scat_dispersion_real
_atom_type_scat_dispersion_imag
_atom_type_scat_source
C C 0.0033 0.0016 'International Tables Vol C Tables 4.2.6.8 and 6.1.1.4'
H H 0.0000 0.0000 'International Tables Vol C Tables 4.2.6.8 and 6.1.1.4'
N N 0.0061 0.0033 'International Tables Vol C Tables 4.2.6.8 and 6.1.1.4'
O O 0.0106 0.0060 'International Tables Vol C Tables 4.2.6.8 and 6.1.1.4'

loop_
_geom_angle_atom_site_label_1
_geom_angle_atom_site_label_2
_geom_angle_atom_site_label_3
_geom_angle
C4 N1 C1 129.0(2)
C4 N1 C3 119.5(2)
C1 N1 C3 111.3(2)
O3 C1 N2 126.0(3)
O3 C1 N1 126.9(3)
N2 C1 N1 107.0(2)
C1 N2 C2 113.8(2)
C1 N2 C28 121.0(3)
C2 N2 C28 120.9(3)
N2 C2 C29 111.7(3)
N2 C2 C3 102.5(2)
C29 C2 C3 116.6(3)
N2 C2 H1 108.6
C29 C2 H1 108.6
C3 C2 H1 108.6
N1 C3 C30 112.4(2)
N1 C3 C2 102.5(2)
C30 C3 C2 115.1(2)
N1 C3 H2 108.9
C30 C3 H2 108.9
C2 C3 H2 108.9
O1 C4 N1 118.2(2)
O1 C4 C5 120.9(2)
N1 C4 C5 121.0(2)
C4 C5 C6 110.1(2)
C4 C5 H3 109.6
C6 C5 H3 109.6
C4 C5 H4 109.6
C6 C5 H4 109.6
H3 C5 H4 108.1
C7 C6 C5 111.2(2)
C7 C6 C13 114.1(2)
C5 C6 C13 112.7(2)
C7 C6 H5 106.0
C5 C6 H5 106.0
C13 C6 H5 106.0
C8 C7 C12 116.9(3)
C8 C7 C6 123.0(3)
C12 C7 C6 120.0(3)
C7 C8 C9 121.2(4)
C7 C8 H6 119.4
C9 C8 H6 119.4
C10 C9 C8 119.5(4)
C10 C9 H7 120.2
C8 C9 H7 120.2
C11 C10 C9 120.4(4)
C11 C10 H8 119.8
C9 C10 H8 119.8
C10 C11 C12 120.2(5)
C10 C11 H9 119.9
C12 C11 H9 119.9
C11 C12 C7 121.6(4)
C11 C12 H10 119.2
C7 C12 H10 119.2
O2 C13 C14 108.80(19)
O2 C13 C27 108.6(2)
C14 C13 C27 116.8(2)
O2 C13 C6 104.72(19)
C14 C13 C6 107.8(2)
C27 C13 C6 109.45(19)
C13 O2 H11 109.5
C15 C14 C19 118.3(3)
C15 C14 C13 116.8(2)
C19 C14 C13 124.8(2)
C16 C15 C14 122.3(3)
C16 C15 H12 118.9
C14 C15 H12 118.9
C15 C16 C17 119.4(3)
C15 C16 H13 120.3
C17 C16 H13 120.3
C18 C17 C16 119.1(3)
C18 C17 H14 120.5
C16 C17 H14 120.5
C17 C18 C19 123.6(3)
C17 C18 H15 118.2
C19 C18 H15 118.2
C18 C19 C14 117.4(3)
C18 C19 C20 114.4(3)
C14 C19 C20 128.2(3)
C19 C20 C21 119.0(3)
C19 C20 H16 107.6
C21 C20 H16 107.6
C19 C20 H17 107.6
C21 C20 H17 107.6
H16 C20 H17 107.0
C22 C21 C20 112.8(3)
C22 C21 H18 109.0
C20 C21 H18 109.0
C22 C21 H19 109.0
C20 C21 H19 109.0
H18 C21 H19 107.8
C27 C22 C23 117.6(4)
C27 C22 C21 122.6(3)
C23 C22 C21 119.8(4)
C24 C23 C22 120.7(4)
C24 C23 H20 119.6
C22 C23 H20 119.6
C25 C24 C23 120.3(4)
C25 C24 H21 119.9
C23 C24 H21 119.9
C24 C25 C26 119.3(4)
C24 C25 H22 120.3
C26 C25 H22 120.3
C25 C26 C27 123.9(4)
C25 C26 H23 118.0
C27 C26 H23 118.0
C26 C27 C22 118.0(3)
C26 C27 C13 118.8(3)
C22 C27 C13 122.4(3)
N2 C28 H24 109.5
N2 C28 H25 109.5
H24 C28 H25 109.5
N2 C28 H26 109.5
H24 C28 H26 109.5
H25 C28 H26 109.5
C2 C29 H27 109.5
C2 C29 H28 109.5
H27 C29 H28 109.5
C2 C29 H29 109.5
H27 C29 H29 109.5
H28 C29 H29 109.5
C31 C30 C35 118.2(3)
C31 C30 C3 119.2(3)
C35 C30 C3 122.6(2)
C30 C31 C32 120.4(3)
C30 C31 H30 119.8
C32 C31 H30 119.8
C33 C32 C31 120.8(3)
C33 C32 H31 119.6
C31 C32 H31 119.6
C32 C33 C34 119.1(3)
C32 C33 H32 120.4
C34 C33 H32 120.4
C33 C34 C35 120.6(4)
C33 C34 H33 119.7
C35 C34 H33 119.7
C34 C35 C30 120.9(3)
C34 C35 H34 119.5
C30 C35 H34 119.5

loop_
_geom_bond_atom_site_label_1
_geom_bond_atom_site_label_2
_geom_bond_distance
N1 C4 1.362(3)
N1 C1 1.401(4)
N1 C3 1.461(3)
C1 O3 1.202(3)
C1 N2 1.344(4)
N2 C2 1.436(4)
N2 C28 1.451(4)
C2 C29 1.496(4)
C2 C3 1.547(4)
C2 H1 0.9800
C3 C30 1.511(4)
C3 H2 0.9800
C4 O1 1.220(3)
C4 C5 1.498(4)
C5 C6 1.525(4)
C5 H3 0.9700
C5 H4 0.9700
C6 C7 1.515(4)
C6 C13 1.587(4)
C6 H5 0.9800
C7 C8 1.378(4)
C7 C12 1.383(4)
C8 C9 1.391(6)
C8 H6 0.9300
C9 C10 1.369(8)
C9 H7 0.9300
C10 C11 1.338(7)
C10 H8 0.9300
C11 C12 1.381(5)
C11 H9 0.9300
C12 H10 0.9300
C13 O2 1.420(3)
C13 C14 1.534(4)
C13 C27 1.538(4)
O2 H11 0.8200
C14 C15 1.382(4)
C14 C19 1.413(4)
C15 C16 1.375(5)
C15 H12 0.9300
C16 C17 1.376(6)
C16 H13 0.9300
C17 C18 1.351(6)
C17 H14 0.9300
C18 C19 1.388(5)
C18 H15 0.9300
C19 C20 1.498(5)
C20 C21 1.511(5)
C20 H16 0.9700
C20 H17 0.9700
C21 C22 1.475(5)
C21 H18 0.9700
C21 H19 0.9700
C22 C27 1.398(4)
C22 C23 1.415(5)
C23 C24 1.404(7)
C23 H20 0.9300
C24 C25 1.327(7)
C24 H21 0.9300
C25 C26 1.362(5)
C25 H22 0.9300
C26 C27 1.378(4)
C26 H23 0.9300
C28 H24 0.9600
C28 H25 0.9600
C28 H26 0.9600
C29 H27 0.9600
C29 H28 0.9600
C29 H29 0.9600
C30 C31 1.373(4)
C30 C35 1.382(4)
C31 C32 1.391(5)
C31 H30 0.9300
C32 C33 1.359(6)
C32 H31 0.9300
C33 C34 1.367(5)
C33 H32 0.9300
C34 C35 1.375(5)
C34 H33 0.9300
C35 H34 0.9300

loop_
_geom_torsion_atom_site_label_1
_geom_torsion_atom_site_label_2
_geom_torsion_atom_site_label_3
_geom_torsion_atom_site_label_4
_geom_torsion
C4 N1 C1 O3 -6.6(5)
C3 N1 C1 O3 178.6(3)
C4 N1 C1 N2 173.6(3)
C3 N1 C1 N2 -1.2(3)
O3 C1 N2 C2 169.6(3)
N1 C1 N2 C2 -10.5(4)
O3 C1 N2 C28 12.5(6)
N1 C1 N2 C28 -167.7(4)
C1 N2 C2 C29 142.5(3)
C28 N2 C2 C29 -60.4(5)
C1 N2 C2 C3 16.9(3)
C28 N2 C2 C3 174.0(4)
C4 N1 C3 C30 71.5(3)
C1 N1 C3 C30 -113.2(3)
C4 N1 C3 C2 -164.4(2)
C1 N1 C3 C2 10.9(3)
N2 C2 C3 N1 -15.7(3)
C29 C2 C3 N1 -137.9(3)
N2 C2 C3 C30 106.6(3)
C29 C2 C3 C30 -15.7(4)
C1 N1 C4 O1 -173.6(3)
C3 N1 C4 O1 0.9(4)
C1 N1 C4 C5 6.2(4)
C3 N1 C4 C5 -179.3(2)
O1 C4 C5 C6 -46.8(3)
N1 C4 C5 C6 133.4(3)
C4 C5 C6 C7 -71.9(3)
C4 C5 C6 C13 158.4(2)
C5 C6 C7 C8 -40.9(3)
C13 C6 C7 C8 88.0(3)
C5 C6 C7 C12 136.2(3)
C13 C6 C7 C12 -94.9(3)
C12 C7 C8 C9 -1.1(5)
C6 C7 C8 C9 176.0(3)
C7 C8 C9 C10 0.8(6)
C8 C9 C10 C11 -0.3(7)
C9 C10 C11 C12 0.2(7)
C10 C11 C12 C7 -0.5(6)
C8 C7 C12 C11 1.0(5)
C6 C7 C12 C11 -176.2(3)
C7 C6 C13 O2 -51.9(3)
C5 C6 C13 O2 76.2(3)
C7 C6 C13 C14 63.9(3)
C5 C6 C13 C14 -168.0(2)
C7 C6 C13 C27 -168.1(2)
C5 C6 C13 C27 -40.0(3)
O2 C13 C14 C15 24.2(3)
C27 C13 C14 C15 147.5(2)
C6 C13 C14 C15 -88.9(3)
O2 C13 C14 C19 -160.0(3)
C27 C13 C14 C19 -36.8(4)
C6 C13 C14 C19 86.9(3)
C19 C14 C15 C16 0.5(4)
C13 C14 C15 C16 176.5(3)
C14 C15 C16 C17 0.6(5)
C15 C16 C17 C18 -1.3(6)
C16 C17 C18 C19 1.0(6)
C17 C18 C19 C14 0.1(5)
C17 C18 C19 C20 178.6(4)
C15 C14 C19 C18 -0.8(4)
C13 C14 C19 C18 -176.5(3)
C15 C14 C19 C20 -179.1(3)
C13 C14 C19 C20 5.2(5)
C18 C19 C20 C21 155.4(3)
C14 C19 C20 C21 -26.3(5)
C19 C20 C21 C22 70.7(4)
C20 C21 C22 C27 -57.5(4)
C20 C21 C22 C23 122.3(3)
C27 C22 C23 C24 2.1(5)
C21 C22 C23 C24 -177.7(3)
C22 C23 C24 C25 1.0(6)
C23 C24 C25 C26 -1.5(6)
C24 C25 C26 C27 -1.2(6)
C25 C26 C27 C22 4.3(4)
C25 C26 C27 C13 -166.1(3)
C23 C22 C27 C26 -4.5(4)
C21 C22 C27 C26 175.3(3)
C23 C22 C27 C13 165.5(3)
C21 C22 C27 C13 -14.7(4)
O2 C13 C27 C26 -4.4(3)
C14 C13 C27 C26 -127.8(3)
C6 C13 C27 C26 109.4(3)
O2 C13 C27 C22 -174.3(2)
C14 C13 C27 C22 62.3(3)
C6 C13 C27 C22 -60.5(3)
N1 C3 C30 C31 -149.0(3)
C2 C3 C30 C31 94.2(3)
N1 C3 C30 C35 32.0(4)
C2 C3 C30 C35 -84.8(3)
C35 C30 C31 C32 0.4(5)
C3 C30 C31 C32 -178.6(3)
C30 C31 C32 C33 0.6(5)
C31 C32 C33 C34 -1.7(6)
C32 C33 C34 C35 1.9(6)
C33 C34 C35 C30 -0.8(6)
C31 C30 C35 C34 -0.3(5)
C3 C30 C35 C34 178.7(3)
